data_7225879
loop_
_publ_author_name
'Najafi, Atefeh'
'Mirzaei, Masoud'
'Mague, Joel T.'

_publ_section_title
;
 Structural scope of six new layered to pillar-layered hybrid
 inorganic--organic networks bearing [BW12O40]5&#x2212;and
 lanthanoid-cluster; database study toward ligand role in assemblies
;
_journal_issue 35
_journal_name_full CrystEngComm
_journal_page_first 6724
_journal_paper_doi 10.1039/C6CE01183G
_journal_volume 18
_journal_year 2016
_chemical_absolute_configuration unk
_chemical_formula_moiety 'C28 H44 N4 Nd4 O32, K, B O40 W12, 2(H2 O)'
_chemical_formula_sum 'C28 H48 B K N4 Nd4 O74 W12'
_chemical_formula_weight 4457.77
_space_group_crystal_system monoclinic
_space_group_IT_number 9
_space_group_name_Hall 'C -2yc'
_space_group_name_H-M_alt 'C 1 c 1'
_symmetry_space_group_name_Hall 'C -2yc'
_symmetry_space_group_name_H-M 'C 1 c 1'
_atom_sites_solution_hydrogens mixed
_atom_sites_solution_primary direct
_atom_sites_solution_secondary difmap
_audit_creation_method SHELXL-2014/7
_audit_update_record
;
2016-03-11 deposited with the CCDC.
2016-07-11 downloaded from the CCDC.
;
_cell_angle_alpha 90
_cell_angle_beta 132.930(1)
_cell_angle_gamma 90
_cell_formula_units_Z 4
_cell_length_a 30.4412(13)
_cell_length_b 15.5369(7)
_cell_length_c 21.9253(10)
_cell_measurement_reflns_used 9789
_cell_measurement_temperature 150(2)
_cell_measurement_theta_max 29.0516
_cell_measurement_theta_min 2.3963
_cell_volume 7592.6(6)
_computing_cell_refinement '<i>SAINT</i> (Bruker, 2015)'
_computing_data_collection '<i>APEX2</i> (Bruker, 2015)'
_computing_data_reduction '<i>SAINT</i> (Bruker, 2015)'
_computing_molecular_graphics '<i>DIAMOND</i> (Brandenburg & Putz, 2012)'
_computing_publication_material '<i>SHELXTL</i> (Bruker, 2015)'
_computing_structure_refinement '<i>SHELXL</i> (Sheldrick, 2015a)'
_computing_structure_solution '<i>SHELXT</i> (Sheldrick, 2015)'
_diffrn_ambient_temperature 150(2)
_diffrn_detector_area_resol_mean 8.3660
_diffrn_measured_fraction_theta_full 0.996
_diffrn_measured_fraction_theta_max 0.984
_diffrn_measurement_device_type 'Bruker Smart APEX CCD'
_diffrn_measurement_method '\f and \w scans'
_diffrn_radiation_monochromator graphite
_diffrn_radiation_type MoK\a
_diffrn_radiation_wavelength 0.71073
_diffrn_reflns_av_R_equivalents 0.0641
_diffrn_reflns_av_unetI/netI 0.0650
_diffrn_reflns_Laue_measured_fraction_full 0.996
_diffrn_reflns_Laue_measured_fraction_max 0.984
_diffrn_reflns_limit_h_max 41
_diffrn_reflns_limit_h_min -41
_diffrn_reflns_limit_k_max 20
_diffrn_reflns_limit_k_min -21
_diffrn_reflns_limit_l_max 29
_diffrn_reflns_limit_l_min -29
_diffrn_reflns_number 69377
_diffrn_reflns_point_group_measured_fraction_full 0.996
_diffrn_reflns_point_group_measured_fraction_max 0.984
_diffrn_reflns_theta_full 28.750
_diffrn_reflns_theta_max 29.150
_diffrn_reflns_theta_min 1.827
_diffrn_source 'fine-focus sealed tube'
_exptl_absorpt_coefficient_mu 20.962
_exptl_absorpt_correction_T_max 0.53
_exptl_absorpt_correction_T_min 0.11
_exptl_absorpt_correction_type numerical
_exptl_absorpt_process_details '<i>SADABS</i> (Bruker, 2015)'
_exptl_crystal_colour 'pale blue'
_exptl_crystal_density_diffrn 3.900
_exptl_crystal_density_method 'not measured'
_exptl_crystal_description parallelepiped
_exptl_crystal_F_000 7952
_exptl_crystal_recrystallization_method 'Re-crystallisation from solvent'
_exptl_crystal_size_max 0.127
_exptl_crystal_size_mid 0.107
_exptl_crystal_size_min 0.035
_exptl_transmission_factor_max 0.697
_exptl_transmission_factor_min 0.149
_refine_diff_density_max 18.708
_refine_diff_density_min -10.823
_refine_diff_density_rms 0.550
_refine_ls_abs_structure_details
;
 Refined as an inversion twin.
;
_refine_ls_abs_structure_Flack 0.19(2)
_refine_ls_extinction_method none
_refine_ls_goodness_of_fit_ref 1.041
_refine_ls_hydrogen_treatment constr
_refine_ls_matrix_type full
_refine_ls_number_parameters 1094
_refine_ls_number_reflns 19864
_refine_ls_number_restraints 638
_refine_ls_restrained_S_all 1.029
_refine_ls_R_factor_all 0.0858
_refine_ls_R_factor_gt 0.0672
_refine_ls_shift/su_max 0.009
_refine_ls_shift/su_mean 0.000
_refine_ls_structure_factor_coef Fsqd
_refine_ls_weighting_details 'w=1/[\s^2^(Fo^2^)+(0.0048P)^2^+1546.0000P] where P=(Fo^2^+2Fc^2^)/3'
_refine_ls_weighting_scheme calc
_refine_ls_wR_factor_gt 0.1270
_refine_ls_wR_factor_ref 0.1405
_reflns_Friedel_coverage 0.999
_reflns_Friedel_fraction_full 0.996
_reflns_Friedel_fraction_max 0.984
_reflns_number_gt 16177
_reflns_number_total 19864
_reflns_threshold_expression 'I > 2\s(I)'
_cod_data_source_file c6ce01183g2.cif
_cod_data_source_block JTM461a_0m_b
_cod_depositor_comments 'Adding full bibliography for 7225877--7225882.cif.'
_cod_database_code 7225879
_shelx_shelxl_version_number 2014/7
_shelx_space_group_comment
;
The symmetry employed for this shelxl refinement is uniquely defined
by the following loop, which should always be used as a source of
symmetry information in preference to the above space-group names.
They are only intended as comments.
;
_shelx_estimated_absorpt_t_min 0.176
_shelx_estimated_absorpt_t_max 0.527
_solvent_exptl_crystal_recrystallization_method water

loop_
_space_group_symop_operation_xyz
'x, y, z'
'x, -y, z+1/2'
'x+1/2, y+1/2, z'
'x+1/2, -y+1/2, z+1/2'

loop_
_atom_site_label
_atom_site_type_symbol
_atom_site_fract_x
_atom_site_fract_y
_atom_site_fract_z
_atom_site_U_iso_or_equiv
_atom_site_adp_type
_atom_site_occupancy
_atom_site_site_symmetry_order
_atom_site_calc_flag
_atom_site_refinement_flags_posn
_atom_site_refinement_flags_adp
Nd1 Nd 1.16854(8) -0.12837(12) 0.77385(12) 0.0096(4) Uani 1 1 d . .
Nd2 Nd 1.10979(9) -0.14027(13) 0.43267(12) 0.0129(4) Uani 1 1 d . .
Nd3 Nd 0.82984(8) -0.12762(12) 0.24630(12) 0.0093(4) Uani 1 1 d . .
Nd4 Nd 0.88961(9) 0.13903(13) 0.08820(13) 0.0135(4) Uani 1 1 d . .
O1 O 1.2478(12) -0.2296(18) 0.8878(17) 0.016(6) Uani 1 1 d . U
O2 O 1.2759(12) -0.3472(18) 0.9610(17) 0.016(5) Uani 1 1 d . U
O3 O 1.0592(13) -0.146(2) 0.6844(19) 0.022(6) Uani 1 1 d . U
O4 O 0.9789(12) -0.2179(19) 0.6440(18) 0.020(6) Uani 1 1 d . U
O5 O 1.1338(12) -0.2397(19) 0.6584(18) 0.020(5) Uani 1 1 d . U
H5A H 1.1354 -0.2912 0.6754 0.029 Uiso 1 1 d R U
H5B H 1.1576 -0.2366 0.6496 0.029 Uiso 1 1 d R U
O6 O 1.2463(13) -0.1568(19) 0.769(2) 0.024(6) Uani 1 1 d . U
H6A H 1.2497 -0.2121 0.7667 0.035 Uiso 1 1 d R U
H6B H 1.2804 -0.1360 0.8136 0.035 Uiso 1 1 d R U
O7 O 1.2496(15) -0.022(2) 0.865(2) 0.034(8) Uani 1 1 d . U
H7A H 1.2369 0.0198 0.8764 0.050 Uiso 1 1 d R U
H7B H 1.2601 -0.0009 0.8398 0.050 Uiso 1 1 d R U
O8 O 1.1175(12) 0.0155(17) 0.7423(17) 0.016(5) Uani 1 1 d . U
H8A H 1.1034 0.0344 0.6945 0.024 Uiso 1 1 d R U
H8B H 1.1433 0.0523 0.7811 0.024 Uiso 1 1 d R U
O9 O 1.1464(12) -0.0493(19) 0.6604(18) 0.017(6) Uani 1 1 d . U
O10 O 1.1146(13) -0.1182(19) 0.5504(19) 0.022(6) Uani 1 1 d . U
O11 O 1.1359(13) -0.0311(18) 0.3812(18) 0.020(6) Uani 1 1 d . U
O12 O 1.1706(13) 0.097(2) 0.3842(18) 0.021(6) Uani 1 1 d . U
O13 O 1.0268(13) -0.0206(19) 0.377(2) 0.026(7) Uani 1 1 d . U
H13A H 1.0406 0.0298 0.3797 0.038 Uiso 1 1 d R U
H13B H 1.0180 -0.0211 0.4070 0.038 Uiso 1 1 d R U
O15 O 1.0300(17) -0.136(2) 0.274(2) 0.035(8) Uani 1 1 d . U
H15A H 1.0172 -0.1885 0.2548 0.053 Uiso 1 1 d R U
H15B H 1.0453 -0.1154 0.2551 0.053 Uiso 1 1 d R U
O16 O 1.1613(15) -0.218(2) 0.397(2) 0.034(8) Uani 1 1 d . U
H16A H 1.1991 -0.2237 0.4413 0.051 Uiso 1 1 d R U
H16B H 1.1575 -0.1884 0.3597 0.051 Uiso 1 1 d R U
O17 O 1.1355(15) -0.283(2) 0.502(2) 0.033(8) Uani 1 1 d . U
H17A H 1.1033 -0.3141 0.4742 0.049 Uiso 1 1 d R U
H17B H 1.1504 -0.2747 0.5523 0.049 Uiso 1 1 d R U
O18 O 1.0211(12) -0.2170(18) 0.3824(18) 0.018(6) Uani 1 1 d . U
O19 O 0.9406(13) -0.1480(19) 0.3415(19) 0.020(6) Uani 1 1 d . U
O20 O 0.7527(11) -0.2278(17) 0.1354(17) 0.014(5) Uani 1 1 d . U
O21 O 0.7206(13) -0.3496(19) 0.0549(19) 0.020(6) Uani 1 1 d . U
O22 O 0.7489(11) -0.1588(17) 0.2476(16) 0.012(5) Uani 1 1 d . U
H22A H 0.7448 -0.2142 0.2478 0.018 Uiso 1 1 d R U
H22B H 0.7151 -0.1367 0.2034 0.018 Uiso 1 1 d R U
O23 O 0.8628(11) -0.2434(17) 0.3603(17) 0.016 Uani 1 1 d . U
H23A H 0.8597 -0.2949 0.3421 0.024 Uiso 1 1 d R U
H23B H 0.8397 -0.2390 0.3703 0.024 Uiso 1 1 d R U
O24 O 0.8795(16) 0.015(2) 0.275(2) 0.033(8) Uani 1 1 d . U
H24A H 0.8920 0.0365 0.3209 0.050 Uiso 1 1 d R U
H24B H 0.8536 0.0505 0.2338 0.050 Uiso 1 1 d R U
O25 O 0.7457(15) -0.026(2) 0.150(2) 0.034(8) Uani 1 1 d . U
H25A H 0.7119 -0.0519 0.1267 0.052 Uiso 1 1 d R U
H25B H 0.7457 -0.0096 0.1126 0.052 Uiso 1 1 d R U
O26 O 0.8242(13) -0.0953(19) 0.1339(19) 0.021(6) Uani 1 1 d . U
O27 O 0.8671(12) 0.0301(17) 0.1458(17) 0.016(6) Uani 1 1 d . U
O28 O 0.8896(11) 0.1134(16) -0.0217(16) 0.012(5) Uani 1 1 d . U
O29 O 0.8497(15) 0.047(2) -0.143(2) 0.030(7) Uani 1 1 d . U
O30 O 0.9748(13) 0.0174(19) 0.1452(19) 0.022(6) Uani 1 1 d . U
H30A H 0.9607 -0.0331 0.1409 0.033 Uiso 1 1 d R U
H30B H 1.0065 0.0277 0.1972 0.033 Uiso 1 1 d R U
O31 O 0.9671(13) 0.1359(18) 0.2472(18) 0.020(6) Uani 1 1 d . U
H31A H 0.9793 0.0833 0.2643 0.030 Uiso 1 1 d R U
H31B H 0.9507 0.1548 0.2651 0.030 Uiso 1 1 d R U
O32 O 0.8387(15) 0.210(2) 0.129(2) 0.033(8) Uani 1 1 d . U
H32A H 0.8082 0.1788 0.1113 0.050 Uiso 1 1 d R U
H32B H 0.8262 0.2608 0.1061 0.050 Uiso 1 1 d R U
O33 O 0.8665(15) 0.283(2) 0.023(2) 0.035(8) Uani 1 1 d . U
H33A H 0.8989 0.3140 0.0541 0.053 Uiso 1 1 d R U
H33B H 0.8393 0.3072 0.0203 0.053 Uiso 1 1 d R U
N1 N 1.1337(13) -0.265(2) 0.7954(19) 0.011(6) Uani 1 1 d . U
N2 N 1.1594(12) -0.0009(19) 0.5181(18) 0.008(5) Uani 1 1 d . U
N3 N 0.8638(12) -0.2651(19) 0.2238(18) 0.007(5) Uani 1 1 d . U
N4 N 0.8420(14) 0.001(2) 0.008(2) 0.016(6) Uani 1 1 d . U
C1 C 1.2387(14) -0.296(2) 0.906(2) 0.006(6) Uani 1 1 d . U
C2 C 1.1731(16) -0.325(2) 0.853(2) 0.012(7) Uani 1 1 d . U
C3 C 1.1565(14) -0.400(2) 0.868(2) 0.005(6) Uani 1 1 d . U
H3 H 1.1854 -0.4400 0.9096 0.006 Uiso 1 1 calc R U
C4 C 1.0944(17) -0.414(3) 0.817(2) 0.015(7) Uani 1 1 d . U
H4 H 1.0804 -0.4640 0.8240 0.018 Uiso 1 1 calc R U
C5 C 1.0546(15) -0.354(2) 0.758(2) 0.007(6) Uani 1 1 d . U
H5 H 1.0128 -0.3628 0.7246 0.008 Uiso 1 1 calc R U
C6 C 1.0748(16) -0.280(2) 0.746(2) 0.012(7) Uani 1 1 d . U
C7 C 1.0350(16) -0.211(2) 0.688(2) 0.013(6) Uani 1 1 d . U
C8 C 1.1410(16) -0.053(2) 0.599(2) 0.012(7) Uani 1 1 d . U
C9 C 1.1708(17) 0.006(2) 0.586(2) 0.016(7) Uani 1 1 d . U
C10 C 1.2144(17) 0.072(2) 0.646(2) 0.018(7) Uani 1 1 d . U
H10 H 1.2235 0.0805 0.6967 0.021 Uiso 1 1 calc R U
C11 C 1.2423(15) 0.123(2) 0.628(2) 0.013(7) Uani 1 1 d . U
H11 H 1.2734 0.1617 0.6690 0.016 Uiso 1 1 calc R U
C12 C 1.225(2) 0.117(3) 0.554(3) 0.023(9) Uani 1 1 d . U
H12 H 1.2392 0.1567 0.5375 0.027 Uiso 1 1 calc R U
C13 C 1.1851(15) 0.051(2) 0.501(2) 0.010(6) Uani 1 1 d . U
C14 C 1.1609(15) 0.041(2) 0.414(2) 0.009(6) Uani 1 1 d . U
C15 C 0.9669(15) -0.208(2) 0.337(2) 0.011 Uani 1 1 d . U
C16 C 0.9240(16) -0.278(2) 0.272(2) 0.011(7) Uani 1 1 d . U
C17 C 0.946(2) -0.353(3) 0.265(3) 0.025(9) Uani 1 1 d . U
H17 H 0.9884 -0.3619 0.3003 0.030 Uiso 1 1 calc R U
C18 C 0.904(2) -0.414(3) 0.205(3) 0.030(10) Uani 1 1 d . U
H18 H 0.9169 -0.4663 0.1990 0.036 Uiso 1 1 calc R U
C19 C 0.8480(19) -0.396(3) 0.158(3) 0.022(8) Uani 1 1 d . U
H19 H 0.8195 -0.4363 0.1154 0.026 Uiso 1 1 calc R U
C20 C 0.8272(15) -0.322(2) 0.165(2) 0.010(6) Uani 1 1 d . U
C21 C 0.7602(16) -0.303(2) 0.113(2) 0.011(7) Uani 1 1 d . U
C22 C 0.8351(17) -0.039(3) 0.106(3) 0.017(8) Uani 1 1 d . U
C23 C 0.8183(18) -0.054(3) 0.026(3) 0.020(8) Uani 1 1 d . U
C24 C 0.7750(19) -0.111(3) -0.032(3) 0.019(8) Uani 1 1 d . U
H24 H 0.7516 -0.1405 -0.0240 0.023 Uiso 1 1 calc R U
C25 C 0.7654(17) -0.125(2) -0.106(2) 0.020(8) Uani 1 1 d . U
H25 H 0.7412 -0.1714 -0.1434 0.025 Uiso 1 1 calc R U
C26 C 0.7924(17) -0.071(3) -0.119(3) 0.020(8) Uani 1 1 d . U
H26 H 0.7850 -0.0751 -0.1684 0.023 Uiso 1 1 calc R U
C27 C 0.8274(16) -0.014(2) -0.066(2) 0.013(7) Uani 1 1 d . U
C28 C 0.8567(18) 0.058(3) -0.080(3) 0.018(8) Uani 1 1 d . U
K1 K 0.9994(6) -0.1355(4) 0.5094(8) 0.0225(12) Uani 1 1 d . .
W1 W 0.98668(8) 0.14078(8) 0.50271(13) 0.0323(5) Uani 1 1 d . .
W2 W 0.86648(8) 0.25410(11) 0.35253(11) 0.0314(5) Uani 1 1 d . .
W3 W 0.91986(8) 0.25241(12) 0.54896(10) 0.0204(4) Uani 1 1 d . .
W4 W 1.07469(8) 0.25178(11) 0.46847(10) 0.0212(4) Uani 1 1 d . .
W5 W 0.94697(7) 0.36318(10) 0.31094(9) 0.0135(3) Uani 1 1 d . .
W6 W 0.87257(8) 0.48352(16) 0.35416(12) 0.0344(5) Uani 1 1 d . .
W7 W 1.05312(7) 0.36467(10) 0.71159(9) 0.0139(3) Uani 1 1 d . .
W8 W 0.92207(7) 0.48103(14) 0.54876(10) 0.0242(4) Uani 1 1 d . .
W9 W 1.12768(8) 0.25038(11) 0.67175(11) 0.0287(4) Uani 1 1 d . .
W10 W 1.07569(7) 0.47191(13) 0.46898(11) 0.0240(4) Uani 1 1 d . .
W11 W 1.13003(8) 0.46828(16) 0.67338(12) 0.0345(5) Uani 1 1 d . .
W12 W 0.99912(9) 0.58941(6) 0.51191(15) 0.0188(2) Uani 1 1 d . .
O34 O 1.0010(18) 0.0299(14) 0.510(3) 0.030(5) Uani 1 1 d . U
O35 O 0.7983(13) 0.2156(19) 0.2642(18) 0.033(6) Uani 1 1 d . U
O36 O 0.8821(13) 0.217(2) 0.5759(19) 0.035(7) Uani 1 1 d . U
O37 O 1.1064(13) 0.179(2) 0.4520(19) 0.036(7) Uani 1 1 d . U
O38 O 0.9126(17) 0.361(3) 0.212(3) 0.050(10) Uani 1 1 d . U
O39 O 0.8105(12) 0.5367(17) 0.2724(17) 0.018(6) Uani 1 1 d . U
O40 O 1.0735(12) 0.3631(17) 0.8060(17) 0.022(6) Uani 1 1 d . U
O41 O 0.8810(15) 0.529(2) 0.567(2) 0.037(8) Uani 1 1 d . U
O42 O 1.1825(13) 0.179(2) 0.7421(18) 0.035(7) Uani 1 1 d . U
O43 O 1.1140(13) 0.534(2) 0.4553(19) 0.023(6) Uani 1 1 d . U
O44 O 1.1938(13) 0.5289(19) 0.7474(19) 0.025(6) Uani 1 1 d . U
O45 O 1.0162(11) 0.6972(16) 0.5258(17) 0.028(6) Uani 1 1 d . U
O46 O 0.9069(11) 0.1488(16) 0.3935(16) 0.026(5) Uani 1 1 d . U
O47 O 0.9488(12) 0.1429(17) 0.5471(16) 0.027(5) Uani 1 1 d . U
O48 O 1.0586(11) 0.1741(16) 0.6097(15) 0.024(5) Uani 1 1 d . U
O49 O 1.0190(11) 0.1774(16) 0.4598(16) 0.025(5) Uani 1 1 d . U
O50 O 0.8544(12) 0.2408(17) 0.4293(16) 0.025(5) Uani 1 1 d . U
O51 O 0.9017(12) 0.2816(17) 0.3137(17) 0.025(5) Uani 1 1 d . U
O52 O 0.8456(13) 0.3761(19) 0.3433(19) 0.035(7) Uani 1 1 d . U
O53 O 1.1232(11) 0.2516(16) 0.5867(15) 0.021(5) Uani 1 1 d . U
O54 O 1.1082(13) 0.358(2) 0.4752(18) 0.033(6) Uani 1 1 d . U
O55 O 1.0059(12) 0.2745(18) 0.3506(18) 0.027(6) Uani 1 1 d . U
O56 O 0.9097(11) 0.4525(15) 0.3194(15) 0.020(5) Uani 1 1 d . U
O57 O 1.0103(11) 0.4454(16) 0.3547(16) 0.022(5) Uani 1 1 d . U
O58 O 0.8591(11) 0.5098(17) 0.4291(16) 0.025(5) Uani 1 1 d . U
O59 O 0.9214(10) 0.5941(15) 0.4048(14) 0.018(5) Uani 1 1 d . U
O60 O 0.9913(11) 0.2753(16) 0.6494(15) 0.018(5) Uani 1 1 d . U
O61 O 0.8934(13) 0.3678(19) 0.5267(18) 0.031(6) Uani 1 1 d . U
O62 O 0.9946(9) 0.4477(14) 0.6537(13) 0.011 Uani 1 1 d . U
O63 O 1.1087(11) 0.2755(16) 0.7414(16) 0.021(5) Uani 1 1 d . U
O64 O 1.1148(12) 0.4422(17) 0.7458(17) 0.027(6) Uani 1 1 d . U
O65 O 1.1691(12) 0.3529(18) 0.7101(17) 0.028(6) Uani 1 1 d . U
O66 O 1.0293(12) 0.5484(18) 0.4653(17) 0.027(6) Uani 1 1 d . U
O67 O 0.9603(11) 0.5860(17) 0.5541(16) 0.024(5) Uani 1 1 d . U
O68 O 1.0713(12) 0.5476(18) 0.6196(17) 0.029(6) Uani 1 1 d . U
O69 O 1.1254(10) 0.4605(16) 0.5864(15) 0.020(5) Uani 1 1 d . U
B1 B 1.0006(18) 0.3636(14) 0.508(3) 0.002 Uani 1 1 d . .
O70 O 0.9565(11) 0.2860(15) 0.4867(15) 0.021(5) Uani 1 1 d . U
O71 O 1.0161(8) 0.3611(12) 0.4613(12) 0.008(4) Uani 1 1 d . U
O72 O 0.9633(9) 0.4477(14) 0.4923(13) 0.015(4) Uani 1 1 d . U
O73 O 1.0546(10) 0.3606(14) 0.6056(13) 0.016(4) Uani 1 1 d . U
O74 O 0.7433(17) 0.852(2) 0.606(3) 0.041(9) Uani 1 1 d . U
H74A H 0.7541 0.8320 0.6514 0.061 Uiso 1 1 d R U
H74B H 0.7043 0.8542 0.5696 0.061 Uiso 1 1 d R U
O75 O 0.2576(15) 0.142(2) 0.913(2) 0.033(8) Uani 1 1 d . U
H75A H 0.2552 0.0893 0.8976 0.049 Uiso 1 1 d R U
H75B H 0.2369 0.1757 0.8704 0.049 Uiso 1 1 d R U

loop_
_atom_site_aniso_label
_atom_site_aniso_U_11
_atom_site_aniso_U_22
_atom_site_aniso_U_33
_atom_site_aniso_U_23
_atom_site_aniso_U_13
_atom_site_aniso_U_12
Nd1 0.0105(9) 0.0082(9) 0.0100(9) -0.0004(7) 0.0069(8) 0.0001(6)
Nd2 0.0116(9) 0.0119(9) 0.0101(9) -0.0006(7) 0.0053(8) -0.0026(7)
Nd3 0.0100(9) 0.0087(9) 0.0083(9) 0.0002(6) 0.0058(7) 0.0005(6)
Nd4 0.0104(9) 0.0124(9) 0.0109(9) 0.0006(7) 0.0045(8) -0.0014(7)
O1 0.015(6) 0.015(6) 0.016(6) 0.001(3) 0.010(4) 0.000(3)
O2 0.015(6) 0.015(6) 0.015(6) 0.000(3) 0.010(4) 0.001(3)
O3 0.020(7) 0.021(7) 0.022(7) 0.001(3) 0.014(5) -0.002(3)
O4 0.019(6) 0.019(7) 0.021(7) 0.000(3) 0.013(5) 0.001(3)
O5 0.020(7) 0.020(7) 0.021(7) -0.001(5) 0.015(5) -0.005(5)
O6 0.023(8) 0.018(8) 0.027(8) -0.004(5) 0.016(6) 0.000(5)
O7 0.035(9) 0.031(9) 0.034(9) -0.003(5) 0.023(7) -0.002(5)
O8 0.021(7) 0.013(7) 0.014(7) 0.002(5) 0.012(5) 0.003(5)
O9 0.020(6) 0.018(6) 0.017(6) 0.000(3) 0.013(4) 0.002(3)
O10 0.022(7) 0.022(7) 0.022(7) -0.001(3) 0.015(5) -0.001(3)
O11 0.021(7) 0.020(7) 0.019(7) -0.001(3) 0.014(5) -0.001(3)
O12 0.022(7) 0.022(7) 0.020(7) 0.001(3) 0.015(5) -0.001(3)
O13 0.025(8) 0.021(8) 0.025(8) -0.003(5) 0.015(6) 0.001(5)
O15 0.038(10) 0.031(10) 0.030(9) 0.003(5) 0.020(7) -0.004(5)
O16 0.035(9) 0.031(9) 0.032(9) -0.001(5) 0.022(7) -0.003(5)
O17 0.030(9) 0.026(9) 0.034(9) 0.006(5) 0.018(6) -0.004(5)
O18 0.017(6) 0.017(6) 0.019(6) 0.000(3) 0.012(4) -0.001(3)
O19 0.019(6) 0.021(7) 0.020(6) -0.001(3) 0.013(5) 0.000(3)
O20 0.014(6) 0.014(6) 0.014(6) -0.001(3) 0.009(4) 0.001(3)
O21 0.019(6) 0.019(7) 0.020(6) 0.000(3) 0.013(5) 0.000(3)
O22 0.010(6) 0.009(7) 0.016(7) 0.002(5) 0.009(5) 0.001(4)
O23 0.010 0.010 0.010 0.000 0.000 0.000
O24 0.039(9) 0.032(9) 0.030(9) -0.001(5) 0.024(7) -0.001(5)
O25 0.034(9) 0.033(10) 0.036(9) 0.004(5) 0.023(7) 0.001(5)
O26 0.022(7) 0.021(7) 0.020(7) 0.000(3) 0.015(5) 0.000(3)
O27 0.018(6) 0.016(6) 0.015(6) 0.000(3) 0.011(4) -0.002(3)
O28 0.012(5) 0.012(6) 0.012(5) 0.001(3) 0.008(4) -0.001(3)
O29 0.030(8) 0.030(8) 0.029(8) 0.001(3) 0.020(5) 0.001(3)
O30 0.022(8) 0.022(8) 0.021(8) 0.000(5) 0.014(6) -0.002(5)
O31 0.020(8) 0.016(8) 0.014(8) -0.003(5) 0.008(6) -0.002(5)
O32 0.035(9) 0.030(9) 0.030(9) -0.003(5) 0.021(7) -0.001(5)
O33 0.030(9) 0.027(9) 0.038(9) 0.004(5) 0.019(7) -0.002(5)
N1 0.011(6) 0.011(6) 0.010(6) 0.000(3) 0.007(4) 0.000(3)
N2 0.008(6) 0.007(6) 0.008(6) 0.000(3) 0.005(4) 0.000(3)
N3 0.007(6) 0.007(6) 0.008(6) 0.000(3) 0.005(4) 0.000(3)
N4 0.016(7) 0.016(7) 0.016(7) 0.000(3) 0.011(5) -0.001(3)
C1 0.005(6) 0.005(6) 0.006(6) -0.001(3) 0.003(4) -0.001(3)
C2 0.011(7) 0.011(7) 0.012(7) 0.000(3) 0.007(5) 0.000(3)
C3 0.005(6) 0.006(6) 0.005(6) 0.000(3) 0.004(4) 0.000(3)
C4 0.015(8) 0.016(8) 0.015(8) -0.001(3) 0.011(5) -0.001(3)
C5 0.006(6) 0.008(7) 0.007(6) 0.001(3) 0.005(5) -0.001(3)
C6 0.012(7) 0.012(7) 0.012(7) 0.001(3) 0.009(5) 0.000(3)
C7 0.012(6) 0.014(6) 0.013(6) -0.001(3) 0.009(4) 0.001(3)
C8 0.012(7) 0.011(7) 0.012(7) 0.000(3) 0.008(5) 0.001(3)
C9 0.016(8) 0.015(8) 0.015(8) 0.000(3) 0.011(5) 0.000(3)
C10 0.018(8) 0.018(8) 0.017(8) 0.000(3) 0.012(5) 0.000(3)
C11 0.013(7) 0.013(7) 0.013(7) -0.002(3) 0.009(5) 0.001(3)
C12 0.022(9) 0.023(9) 0.023(9) 0.000(3) 0.015(6) -0.001(3)
C13 0.010(7) 0.010(7) 0.010(7) 0.000(3) 0.007(5) 0.000(3)
C14 0.009(7) 0.009(7) 0.009(7) -0.001(3) 0.006(5) 0.001(3)
C15 0.007 0.007 0.007 0.000 0.000 0.000
C16 0.011(7) 0.012(7) 0.012(7) 0.001(3) 0.008(5) 0.000(3)
C17 0.025(9) 0.026(9) 0.025(9) -0.001(3) 0.018(6) 0.001(3)
C18 0.030(10) 0.030(11) 0.030(10) 0.000(3) 0.021(7) 0.000(3)
C19 0.022(9) 0.022(9) 0.021(9) -0.001(3) 0.015(6) 0.000(3)
C20 0.008(7) 0.010(7) 0.010(7) 0.000(3) 0.006(5) 0.000(3)
C21 0.011(7) 0.011(7) 0.011(7) 0.002(3) 0.007(5) 0.000(3)
C22 0.017(8) 0.017(8) 0.017(8) 0.000(3) 0.012(6) 0.000(3)
C23 0.020(8) 0.020(8) 0.020(8) 0.000(3) 0.014(6) 0.000(3)
C24 0.019(8) 0.019(8) 0.019(8) 0.000(3) 0.013(6) -0.001(3)
C25 0.020(8) 0.020(8) 0.020(8) -0.002(3) 0.013(6) 0.001(3)
C26 0.020(8) 0.019(8) 0.019(8) 0.000(3) 0.013(6) 0.000(3)
C27 0.013(7) 0.013(7) 0.013(7) 0.000(3) 0.009(5) 0.000(3)
C28 0.019(8) 0.018(8) 0.018(8) -0.001(3) 0.012(6) 0.000(3)
K1 0.034(3) 0.008(2) 0.023(3) -0.005(4) 0.019(3) -0.009(4)
W1 0.0572(14) 0.0057(5) 0.0224(8) 0.0005(6) 0.0225(10) -0.0009(6)
W2 0.0239(9) 0.0126(8) 0.0136(8) 0.0033(6) -0.0045(7) -0.0110(6)
W3 0.0274(8) 0.0173(8) 0.0163(8) 0.0007(6) 0.0149(7) -0.0062(6)
W4 0.0312(9) 0.0161(8) 0.0187(8) 0.0008(7) 0.0179(8) 0.0064(7)
W5 0.0178(8) 0.0109(7) 0.0139(8) -0.0008(6) 0.0116(7) -0.0001(6)
W6 0.0172(8) 0.0630(13) 0.0262(9) 0.0324(9) 0.0161(8) 0.0221(8)
W7 0.0173(7) 0.0112(7) 0.0125(7) 0.0018(6) 0.0099(6) 0.0014(6)
W8 0.0177(8) 0.0426(11) 0.0157(8) -0.0051(7) 0.0127(7) 0.0001(7)
W9 0.0235(8) 0.0107(8) 0.0142(8) -0.0029(6) -0.0020(7) 0.0087(6)
W10 0.0173(8) 0.0396(10) 0.0186(8) 0.0080(7) 0.0136(7) 0.0027(7)
W11 0.0156(8) 0.0649(14) 0.0267(9) -0.0315(9) 0.0159(7) -0.0244(8)
W12 0.0138(4) 0.0041(4) 0.0270(6) -0.0013(7) 0.0093(4) -0.0011(6)
O34 0.031(5) 0.028(6) 0.030(5) 0.000(3) 0.020(4) -0.001(3)
O35 0.036(8) 0.033(8) 0.033(8) 0.000(5) 0.024(6) -0.001(5)
O36 0.035(8) 0.035(8) 0.035(8) 0.003(5) 0.023(6) -0.007(5)
O37 0.036(8) 0.038(9) 0.037(8) -0.002(5) 0.025(6) 0.002(5)
O38 0.053(11) 0.047(11) 0.048(11) 0.000(5) 0.034(8) -0.001(5)
O39 0.016(7) 0.013(7) 0.020(7) -0.001(5) 0.010(5) 0.004(5)
O40 0.025(7) 0.015(7) 0.016(7) 0.002(5) 0.011(5) 0.001(5)
O41 0.035(10) 0.036(10) 0.039(10) 0.000(5) 0.024(7) 0.004(5)
O42 0.035(8) 0.038(9) 0.034(8) 0.000(5) 0.024(6) 0.002(5)
O43 0.021(8) 0.024(8) 0.025(8) 0.001(5) 0.016(6) -0.001(5)
O44 0.022(8) 0.023(8) 0.024(8) 0.000(5) 0.013(6) -0.003(5)
O45 0.028(6) 0.028(6) 0.028(6) 0.001(3) 0.019(4) 0.000(3)
O46 0.025(6) 0.025(6) 0.025(6) 0.001(3) 0.017(4) 0.000(3)
O47 0.028(6) 0.027(6) 0.027(6) 0.000(3) 0.018(4) 0.000(3)
O48 0.025(6) 0.024(6) 0.024(6) 0.001(3) 0.017(4) 0.000(3)
O49 0.024(6) 0.025(6) 0.025(6) -0.001(3) 0.016(4) 0.000(3)
O50 0.027(6) 0.024(6) 0.023(6) 0.001(3) 0.017(4) 0.000(3)
O51 0.025(6) 0.023(6) 0.025(6) 0.000(3) 0.017(4) 0.000(3)
O52 0.035(7) 0.035(7) 0.036(7) 0.001(3) 0.024(5) -0.001(3)
O53 0.021(6) 0.021(6) 0.021(6) 0.000(3) 0.014(4) 0.000(3)
O54 0.033(7) 0.033(7) 0.033(7) 0.000(3) 0.023(5) -0.001(3)
O55 0.026(6) 0.027(7) 0.028(7) -0.001(3) 0.018(5) 0.000(3)
O56 0.021(5) 0.019(6) 0.020(5) 0.001(3) 0.014(4) 0.000(3)
O57 0.022(6) 0.020(6) 0.022(6) 0.002(3) 0.014(4) 0.000(3)
O58 0.025(6) 0.025(6) 0.025(6) 0.000(3) 0.017(4) 0.001(3)
O59 0.018(5) 0.017(5) 0.019(5) -0.001(3) 0.012(4) -0.001(3)
O60 0.017(5) 0.018(6) 0.019(6) 0.002(3) 0.012(4) 0.001(3)
O61 0.029(7) 0.030(7) 0.031(7) 0.000(3) 0.020(5) 0.001(3)
O62 0.006 0.006 0.009 0.000 0.000 0.000
O63 0.021(6) 0.022(6) 0.022(6) 0.000(3) 0.014(4) 0.000(3)
O64 0.027(6) 0.026(6) 0.028(6) 0.000(3) 0.018(4) -0.001(3)
O65 0.028(6) 0.028(6) 0.029(6) 0.000(3) 0.020(4) 0.001(3)
O66 0.027(6) 0.027(6) 0.026(6) 0.001(3) 0.018(4) 0.000(3)
O67 0.023(6) 0.023(6) 0.023(6) 0.000(3) 0.015(4) 0.000(3)
O68 0.029(6) 0.027(6) 0.029(6) 0.000(3) 0.019(4) 0.000(3)
O69 0.020(5) 0.021(6) 0.020(5) 0.000(3) 0.014(4) 0.000(3)
B1 0.001 0.001 0.001 0.000 0.000 0.000
O70 0.021(5) 0.020(6) 0.022(5) 0.000(3) 0.014(4) -0.001(3)
O71 0.008(4) 0.006(4) 0.008(4) -0.001(3) 0.005(3) 0.000(3)
O72 0.015(5) 0.012(5) 0.015(5) 0.001(3) 0.009(4) 0.000(3)
O73 0.016(5) 0.015(5) 0.016(5) -0.001(3) 0.011(4) 0.000(3)
O74 0.039(10) 0.036(10) 0.041(10) -0.001(5) 0.025(7) 0.000(5)
O75 0.030(9) 0.028(9) 0.032(9) -0.001(5) 0.018(6) 0.001(5)

loop_
_atom_type_symbol
_atom_type_description
_atom_type_scat_dispersion_real
_atom_type_scat_dispersion_imag
_atom_type_scat_source
C C 0.0033 0.0016 'International Tables Vol C Tables 4.2.6.8 and 6.1.1.4'
H H 0.0000 0.0000 'International Tables Vol C Tables 4.2.6.8 and 6.1.1.4'
B B 0.0013 0.0007 'International Tables Vol C Tables 4.2.6.8 and 6.1.1.4'
N N 0.0061 0.0033 'International Tables Vol C Tables 4.2.6.8 and 6.1.1.4'
O O 0.0106 0.0060 'International Tables Vol C Tables 4.2.6.8 and 6.1.1.4'
Nd Nd -0.1943 3.0179 'International Tables Vol C Tables 4.2.6.8 and 6.1.1.4'
W W -0.8490 6.8722 'International Tables Vol C Tables 4.2.6.8 and 6.1.1.4'
K K 0.2009 0.2494 'International Tables Vol C Tables 4.2.6.8 and 6.1.1.4'

loop_
_geom_angle_atom_site_label_1
_geom_angle_atom_site_label_2
_geom_angle_atom_site_label_3
_geom_angle
_geom_angle_site_symmetry_1
_geom_angle_site_symmetry_3
O9 Nd1 O12 136.2(10) . 2
O9 Nd1 O3 87.7(10) . .
O12 Nd1 O3 85.4(10) 2 .
O9 Nd1 O7 85.3(11) . .
O12 Nd1 O7 74.0(12) 2 .
O3 Nd1 O7 141.1(11) . .
O9 Nd1 O6 69.6(10) . .
O12 Nd1 O6 134.5(10) 2 .
O3 Nd1 O6 139.0(10) . .
O7 Nd1 O6 72.5(11) . .
O9 Nd1 O1 138.1(9) . .
O12 Nd1 O1 77.3(10) 2 .
O3 Nd1 O1 125.6(10) . .
O7 Nd1 O1 82.1(11) . .
O6 Nd1 O1 68.5(10) . .
O9 Nd1 O8 65.3(9) . .
O12 Nd1 O8 71.9(10) 2 .
O3 Nd1 O8 68.7(10) . .
O7 Nd1 O8 73.6(10) . .
O6 Nd1 O8 124.8(10) . .
O1 Nd1 O8 144.8(9) . .
O9 Nd1 N1 138.6(10) . .
O12 Nd1 N1 73.5(10) 2 .
O3 Nd1 N1 63.4(10) . .
O7 Nd1 N1 135.9(11) . .
O6 Nd1 N1 112.8(10) . .
O1 Nd1 N1 62.3(9) . .
O8 Nd1 N1 121.9(9) . .
O9 Nd1 O5 72.3(9) . .
O12 Nd1 O5 144.6(10) 2 .
O3 Nd1 O5 73.8(10) . .
O7 Nd1 O5 138.4(11) . .
O6 Nd1 O5 67.1(9) . .
O1 Nd1 O5 91.7(9) . .
O8 Nd1 O5 123.3(9) . .
N1 Nd1 O5 71.6(9) . .
O18 Nd2 O11 137.9(10) . .
O18 Nd2 O16 111.4(10) . .
O11 Nd2 O16 73.6(10) . .
O18 Nd2 O17 68.3(10) . .
O11 Nd2 O17 146.2(11) . .
O16 Nd2 O17 76.1(12) . .
O18 Nd2 O21 136.7(10) . 4_545
O11 Nd2 O21 85.0(10) . 4_545
O16 Nd2 O21 68.3(11) . 4_545
O17 Nd2 O21 69.9(10) . 4_545
O18 Nd2 O10 78.5(10) . .
O11 Nd2 O10 124.7(10) . .
O16 Nd2 O10 141.6(11) . .
O17 Nd2 O10 73.7(11) . .
O21 Nd2 O10 79.3(10) 4_545 .
O18 Nd2 O15 70.2(11) . .
O11 Nd2 O15 70.2(10) . .
O16 Nd2 O15 78.4(12) . .
O17 Nd2 O15 117.7(12) . .
O21 Nd2 O15 143.0(11) 4_545 .
O10 Nd2 O15 137.4(11) . .
O18 Nd2 N2 131.6(9) . .
O11 Nd2 N2 62.6(9) . .
O16 Nd2 N2 117.0(10) . .
O17 Nd2 N2 121.3(11) . .
O21 Nd2 N2 65.1(9) 4_545 .
O10 Nd2 N2 62.7(10) . .
O15 Nd2 N2 121.0(10) . .
O18 Nd2 O13 73.8(9) . .
O11 Nd2 O13 78.9(10) . .
O16 Nd2 O13 142.5(11) . .
O17 Nd2 O13 134.9(11) . .
O21 Nd2 O13 134.3(10) 4_545 .
O10 Nd2 O13 75.6(10) . .
O15 Nd2 O13 68.5(11) . .
N2 Nd2 O13 69.6(9) . .
O26 Nd3 O29 135.9(11) . 2
O26 Nd3 O20 76.4(10) . .
O29 Nd3 O20 137.5(10) 2 .
O26 Nd3 O25 71.7(11) . .
O29 Nd3 O25 86.0(12) 2 .
O20 Nd3 O25 79.9(10) . .
O26 Nd3 O19 89.8(10) . .
O29 Nd3 O19 87.4(10) 2 .
O20 Nd3 O19 125.5(9) . .
O25 Nd3 O19 144.9(11) . .
O26 Nd3 O24 71.3(11) . .
O29 Nd3 O24 66.4(12) 2 .
O20 Nd3 O24 144.1(10) . .
O25 Nd3 O24 75.4(11) . .
O19 Nd3 O24 70.4(11) . .
O26 Nd3 O22 131.4(9) . .
O29 Nd3 O22 70.5(10) 2 .
O20 Nd3 O22 67.0(9) . .
O25 Nd3 O22 71.2(11) . .
O19 Nd3 O22 137.5(9) . .
O24 Nd3 O22 126.4(10) . .
O26 Nd3 N3 74.5(10) . .
O29 Nd3 N3 140.2(10) 2 .
O20 Nd3 N3 61.5(9) . .
O25 Nd3 N3 133.4(11) . .
O19 Nd3 N3 64.1(9) . .
O24 Nd3 N3 122.0(10) . .
O22 Nd3 N3 111.5(9) . .
O26 Nd3 O23 145.4(10) . .
O29 Nd3 O23 74.2(10) 2 .
O20 Nd3 O23 89.8(9) . .
O25 Nd3 O23 137.5(11) . .
O19 Nd3 O23 72.5(9) . .
O24 Nd3 O23 126.0(10) . .
O22 Nd3 O23 66.8(8) . .
N3 Nd3 O23 71.0(9) . .
O4 Nd4 O28 80.1(9) 2_554 .
O4 Nd4 O27 134.0(9) 2_554 .
O28 Nd4 O27 125.3(9) . .
O4 Nd4 O33 67.4(11) 2_554 .
O28 Nd4 O33 76.8(11) . .
O27 Nd4 O33 147.3(11) . .
O4 Nd4 O32 110.5(11) 2_554 .
O28 Nd4 O32 146.9(10) . .
O27 Nd4 O32 70.5(10) . .
O33 Nd4 O32 78.7(12) . .
O4 Nd4 N4 134.3(10) 2_554 .
O28 Nd4 N4 63.7(10) . .
O27 Nd4 N4 63.0(10) . .
O33 Nd4 N4 124.3(11) . .
O32 Nd4 N4 115.1(11) . .
O4 Nd4 O31 69.2(10) 2_554 .
O28 Nd4 O31 136.3(9) . .
O27 Nd4 O31 67.0(9) . .
O33 Nd4 O31 116.0(11) . .
O32 Nd4 O31 75.1(11) . .
N4 Nd4 O31 119.7(10) . .
O4 Nd4 O2 136.3(9) 2_554 3_454
O28 Nd4 O2 81.3(9) . 3_454
O27 Nd4 O2 88.5(9) . 3_454
O33 Nd4 O2 70.0(10) . 3_454
O32 Nd4 O2 69.5(10) . 3_454
N4 Nd4 O2 66.7(10) . 3_454
O31 Nd4 O2 142.1(10) . 3_454
O4 Nd4 O30 74.3(9) 2_554 .
O28 Nd4 O30 72.5(9) . .
O27 Nd4 O30 78.4(9) . .
O33 Nd4 O30 134.2(11) . .
O32 Nd4 O30 140.0(10) . .
N4 Nd4 O30 69.2(10) . .
O31 Nd4 O30 69.8(10) . .
O2 Nd4 O30 135.2(9) 3_454 .
C1 O1 Nd1 126(2) . .
C1 O2 Nd4 141(2) . 3_546
C7 O3 Nd1 124(2) . .
C7 O3 K1 105(2) . .
Nd1 O3 K1 109.5(11) . .
C7 O4 Nd4 144(2) . 2
Nd1 O5 H5A 109.0 . .
Nd1 O5 H5B 109.2 . .
H5A O5 H5B 109.5 . .
Nd1 O6 H6A 109.4 . .
Nd1 O6 H6B 109.1 . .
H6A O6 H6B 109.5 . .
Nd1 O7 H7A 109.6 . .
Nd1 O7 H7B 109.3 . .
H7A O7 H7B 109.5 . .
Nd1 O8 H8A 109.4 . .
Nd1 O8 H8B 109.5 . .
H8A O8 H8B 109.5 . .
C8 O9 Nd1 146(3) . .
C8 O10 Nd2 121(2) . .
C8 O10 K1 106(2) . .
Nd2 O10 K1 116.4(11) . .
C14 O11 Nd2 127(3) . .
C14 O12 Nd1 144(3) . 2_554
Nd2 O13 H13A 109.6 . .
Nd2 O13 H13B 109.3 . .
H13A O13 H13B 109.5 . .
Nd2 O15 H15A 109.4 . .
Nd2 O15 H15B 109.5 . .
H15A O15 H15B 109.5 . .
Nd2 O16 H16A 109.5 . .
Nd2 O16 H16B 109.3 . .
H16A O16 H16B 109.5 . .
Nd2 O17 H17A 109.5 . .
Nd2 O17 H17B 108.7 . .
H17A O17 H17B 109.5 . .
C15 O18 Nd2 141(3) . .
C15 O19 Nd3 126(2) . .
C15 O19 K1 106(2) . .
Nd3 O19 K1 112.3(11) . .
C21 O20 Nd3 129(2) . .
C21 O21 Nd2 143(3) . 4_444
Nd3 O22 H22A 109.4 . .
Nd3 O22 H22B 109.5 . .
H22A O22 H22B 109.5 . .
Nd3 O23 H23A 109.7 . .
Nd3 O23 H23B 109.4 . .
H23A O23 H23B 109.5 . .
Nd3 O24 H24A 109.3 . .
Nd3 O24 H24B 109.2 . .
H24A O24 H24B 109.5 . .
Nd3 O25 H25A 109.6 . .
Nd3 O25 H25B 109.1 . .
H25A O25 H25B 109.5 . .
C22 O26 Nd3 143(3) . .
C22 O27 Nd4 124(2) . .
C28 O28 Nd4 124(2) . .
C28 O28 K1 108(2) . 2_554
Nd4 O28 K1 121.1(10) . 2_554
C28 O29 Nd3 141(3) . 2_554
Nd4 O30 H30A 109.2 . .
Nd4 O30 H30B 109.5 . .
H30A O30 H30B 109.5 . .
Nd4 O31 H31A 109.4 . .
Nd4 O31 H31B 109.2 . .
H31A O31 H31B 109.5 . .
Nd4 O32 H32A 109.1 . .
Nd4 O32 H32B 109.4 . .
H32A O32 H32B 109.5 . .
Nd4 O33 H33A 109.3 . .
Nd4 O33 H33B 108.7 . .
H33A O33 H33B 109.5 . .
C6 N1 C2 119(3) . .
C6 N1 Nd1 119(2) . .
C2 N1 Nd1 122(2) . .
C9 N2 C13 122(3) . .
C9 N2 Nd2 118(2) . .
C13 N2 Nd2 118(2) . .
C20 N3 C16 117(3) . .
C20 N3 Nd3 124(2) . .
C16 N3 Nd3 118(2) . .
C23 N4 C27 116(3) . .
C23 N4 Nd4 120(3) . .
C27 N4 Nd4 123(2) . .
O1 C1 O2 128(3) . .
O1 C1 C2 118(3) . .
O2 C1 C2 115(3) . .
N1 C2 C3 124(3) . .
N1 C2 C1 112(3) . .
C3 C2 C1 123(3) . .
C2 C3 C4 117(3) . .
C2 C3 H3 121.7 . .
C4 C3 H3 121.7 . .
C5 C4 C3 119(3) . .
C5 C4 H4 120.3 . .
C3 C4 H4 120.3 . .
C4 C5 C6 121(3) . .
C4 C5 H5 119.6 . .
C6 C5 H5 119.6 . .
N1 C6 C5 120(3) . .
N1 C6 C7 116(3) . .
C5 C6 C7 124(3) . .
O4 C7 O3 124(3) . .
O4 C7 C6 119(3) . .
O3 C7 C6 117(3) . .
O9 C8 O10 118(3) . .
O9 C8 C9 123(3) . .
O10 C8 C9 118(3) . .
N2 C9 C8 118(3) . .
N2 C9 C10 117(3) . .
C8 C9 C10 125(3) . .
C11 C10 C9 120(3) . .
C11 C10 H10 120.2 . .
C9 C10 H10 120.2 . .
C12 C11 C10 120(4) . .
C12 C11 H11 120.1 . .
C10 C11 H11 120.1 . .
C11 C12 C13 117(4) . .
C11 C12 H12 121.3 . .
C13 C12 H12 121.3 . .
N2 C13 C12 123(3) . .
N2 C13 C14 114(3) . .
C12 C13 C14 122(3) . .
O12 C14 O11 126(4) . .
O12 C14 C13 120(3) . .
O11 C14 C13 114(3) . .
O18 C15 O19 126(3) . .
O18 C15 C16 120(3) . .
O19 C15 C16 114(3) . .
N3 C16 C17 122(3) . .
N3 C16 C15 117(3) . .
C17 C16 C15 121(3) . .
C18 C17 C16 117(4) . .
C18 C17 H17 121.4 . .
C16 C17 H17 121.4 . .
C19 C18 C17 118(5) . .
C19 C18 H18 120.8 . .
C17 C18 H18 120.8 . .
C18 C19 C20 123(4) . .
C18 C19 H19 118.4 . .
C20 C19 H19 118.4 . .
N3 C20 C19 122(3) . .
N3 C20 C21 114(3) . .
C19 C20 C21 124(3) . .
O21 C21 O20 127(3) . .
O21 C21 C20 121(3) . .
O20 C21 C20 112(3) . .
O26 C22 O27 125(4) . .
O26 C22 C23 119(4) . .
O27 C22 C23 116(4) . .
N4 C23 C24 121(4) . .
N4 C23 C22 116(4) . .
C24 C23 C22 123(4) . .
C23 C24 C25 118(4) . .
C23 C24 H24 121.0 . .
C25 C24 H24 121.0 . .
C26 C25 C24 117(4) . .
C26 C25 H25 121.6 . .
C24 C25 H25 121.6 . .
C27 C26 C25 121(4) . .
C27 C26 H26 119.6 . .
C25 C26 H26 119.6 . .
C26 C27 N4 126(4) . .
C26 C27 C28 124(4) . .
N4 C27 C28 109(3) . .
O29 C28 O28 128(4) . .
O29 C28 C27 114(4) . .
O28 C28 C27 117(3) . .
O34 K1 O45 171.0(12) . 1_545
O34 K1 O19 94.0(13) . .
O45 K1 O19 90.1(9) 1_545 .
O34 K1 O3 93.2(13) . .
O45 K1 O3 82.9(9) 1_545 .
O19 K1 O3 172.8(6) . .
O34 K1 O28 84.2(11) . 2
O45 K1 O28 103.4(8) 1_545 2
O19 K1 O28 95.5(9) . 2
O3 K1 O28 84.5(8) . 2
O34 K1 O10 83.9(12) . .
O45 K1 O10 88.2(9) 1_545 .
O19 K1 O10 88.2(9) . .
O3 K1 O10 93.2(9) . .
O28 K1 O10 167.8(6) 2 .
O34 W1 O49 99.4(17) . .
O34 W1 O48 98.6(16) . .
O49 W1 O48 88.8(11) . .
O34 W1 O46 101.6(16) . .
O49 W1 O46 90.2(11) . .
O48 W1 O46 159.7(11) . .
O34 W1 O47 99.5(17) . .
O49 W1 O47 161.1(11) . .
O48 W1 O47 87.4(11) . .
O46 W1 O47 86.9(11) . .
O34 W1 O70 173.6(14) . .
O49 W1 O70 85.3(10) . .
O48 W1 O70 85.8(10) . .
O46 W1 O70 73.9(10) . .
O47 W1 O70 75.9(10) . .
O35 W2 O51 101.5(13) . .
O35 W2 O46 97.6(13) . .
O51 W2 O46 91.4(11) . .
O35 W2 O50 98.2(12) . .
O51 W2 O50 160.3(12) . .
O46 W2 O50 86.7(11) . .
O35 W2 O52 99.3(13) . .
O51 W2 O52 88.7(12) . .
O46 W2 O52 162.7(12) . .
O50 W2 O52 87.4(12) . .
O35 W2 O70 168.0(12) . .
O51 W2 O70 88.8(10) . .
O46 W2 O70 75.9(10) . .
O50 W2 O70 71.7(10) . .
O52 W2 O70 86.9(11) . .
O36 W3 O60 100.3(13) . .
O36 W3 O61 97.1(14) . .
O60 W3 O61 94.4(12) . .
O36 W3 O47 98.6(13) . .
O60 W3 O47 90.7(11) . .
O61 W3 O47 162.3(12) . .
O36 W3 O50 97.2(13) . .
O60 W3 O50 162.5(11) . .
O61 W3 O50 82.8(12) . .
O47 W3 O50 87.3(11) . .
O36 W3 O70 168.4(12) . .
O60 W3 O70 90.6(10) . .
O61 W3 O70 85.8(11) . .
O47 W3 O70 77.2(10) . .
O50 W3 O70 71.9(10) . .
O37 W4 O54 104.0(14) . .
O37 W4 O53 105.3(13) . .
O54 W4 O53 91.0(12) . .
O37 W4 O49 99.9(13) . .
O54 W4 O49 155.6(12) . .
O53 W4 O49 87.1(10) . .
O37 W4 O55 95.3(13) . .
O54 W4 O55 88.9(12) . .
O53 W4 O55 158.7(11) . .
O49 W4 O55 84.3(11) . .
O37 W4 O71 167.9(11) . .
O54 W4 O71 74.0(10) . .
O53 W4 O71 86.7(9) . .
O49 W4 O71 81.6(9) . .
O55 W4 O71 72.8(9) . .
O38 W5 O56 104.9(15) . .
O38 W5 O51 101.9(16) . .
O56 W5 O51 89.5(11) . .
O38 W5 O55 98.3(16) . .
O56 W5 O55 156.6(11) . .
O51 W5 O55 88.9(11) . .
O38 W5 O57 100.9(15) . .
O56 W5 O57 85.9(10) . .
O51 W5 O57 157.2(11) . .
O55 W5 O57 86.7(11) . .
O38 W5 O71 168.1(14) . .
O56 W5 O71 84.2(9) . .
O51 W5 O71 85.7(9) . .
O55 W5 O71 72.4(10) . .
O57 W5 O71 71.6(9) . .
O39 W6 O52 103.5(13) . .
O39 W6 O56 104.6(12) . .
O52 W6 O56 93.2(12) . .
O39 W6 O58 93.8(12) . .
O52 W6 O58 88.2(12) . .
O56 W6 O58 160.7(11) . .
O39 W6 O59 92.3(11) . .
O52 W6 O59 162.0(12) . .
O56 W6 O59 91.2(10) . .
O58 W6 O59 82.1(10) . .
O39 W6 O72 161.9(11) . .
O52 W6 O72 88.9(11) . .
O56 W6 O72 87.6(9) . .
O58 W6 O72 73.2(9) . .
O59 W6 O72 73.8(8) . .
O40 W7 O62 103.2(12) . .
O40 W7 O64 94.9(13) . .
O62 W7 O64 93.4(11) . .
O40 W7 O63 94.0(12) . .
O62 W7 O63 162.8(11) . .
O64 W7 O63 85.3(11) . .
O40 W7 O60 102.5(12) . .
O62 W7 O60 89.8(10) . .
O64 W7 O60 161.1(11) . .
O63 W7 O60 86.1(10) . .
O40 W7 O73 163.6(11) . .
O62 W7 O73 89.9(9) . .
O64 W7 O73 74.3(10) . .
O63 W7 O73 73.3(9) . .
O60 W7 O73 87.1(9) . .
O41 W8 O61 100.7(15) . .
O41 W8 O62 105.8(14) . .
O61 W8 O62 90.6(11) . .
O41 W8 O67 96.7(15) . .
O61 W8 O67 161.7(12) . .
O62 W8 O67 90.1(10) . .
O41 W8 O58 90.3(14) . .
O61 W8 O58 90.5(12) . .
O62 W8 O58 163.3(10) . .
O67 W8 O58 83.7(11) . .
O41 W8 O72 162.3(14) . .
O61 W8 O72 88.9(10) . .
O62 W8 O72 88.8(9) . .
O67 W8 O72 72.9(9) . .
O58 W8 O72 74.6(9) . .
O42 W9 O53 106.7(13) . .
O42 W9 O65 102.0(14) . .
O53 W9 O65 90.5(12) . .
O42 W9 O48 99.3(13) . .
O53 W9 O48 90.0(11) . .
O65 W9 O48 157.6(11) . .
O42 W9 O63 92.8(12) . .
O53 W9 O63 160.4(11) . .
O65 W9 O63 86.9(11) . .
O48 W9 O63 85.2(10) . .
O42 W9 O73 164.0(11) . .
O53 W9 O73 88.9(10) . .
O65 W9 O73 73.7(10) . .
O48 W9 O73 84.0(9) . .
O63 W9 O73 71.8(9) . .
O43 W10 O66 103.0(13) . .
O43 W10 O57 96.9(13) . .
O66 W10 O57 89.9(11) . .
O43 W10 O69 106.4(13) . .
O66 W10 O69 90.0(11) . .
O57 W10 O69 156.1(10) . .
O43 W10 O54 98.9(13) . .
O66 W10 O54 158.0(12) . .
O57 W10 O54 85.6(12) . .
O69 W10 O54 85.6(11) . .
O43 W10 O71 165.6(12) . .
O66 W10 O71 86.5(10) . .
O57 W10 O71 72.1(9) . .
O69 W10 O71 84.1(8) . .
O54 W10 O71 71.6(10) . .
O44 W11 O68 102.8(13) . .
O44 W11 O69 104.8(13) . .
O68 W11 O69 91.5(12) . .
O44 W11 O64 94.9(13) . .
O68 W11 O64 89.7(12) . .
O69 W11 O64 159.5(11) . .
O44 W11 O65 97.5(13) . .
O68 W11 O65 159.1(12) . .
O69 W11 O65 87.9(11) . .
O64 W11 O65 83.8(11) . .
O44 W11 O73 163.6(12) . .
O68 W11 O73 88.1(10) . .
O69 W11 O73 86.9(9) . .
O64 W11 O73 72.6(9) . .
O65 W11 O73 71.0(9) . .
O45 W12 O59 98.9(11) . .
O45 W12 O66 103.0(12) . .
O59 W12 O66 89.9(11) . .
O45 W12 O67 98.7(12) . .
O59 W12 O67 86.6(10) . .
O66 W12 O67 158.3(13) . .
O45 W12 O68 98.9(12) . .
O59 W12 O68 161.9(12) . .
O66 W12 O68 88.9(11) . .
O67 W12 O68 87.9(11) . .
O45 W12 O72 170.7(10) . .
O59 W12 O72 77.2(9) . .
O66 W12 O72 85.5(10) . .
O67 W12 O72 72.8(9) . .
O68 W12 O72 84.8(10) . .
W1 O34 K1 168(2) . .
W12 O45 K1 159.0(13) . 1_565
W2 O46 W1 120.9(14) . .
W3 O47 W1 117.3(13) . .
W1 O48 W9 145.3(14) . .
W1 O49 W4 149.1(15) . .
W3 O50 W2 122.0(14) . .
W2 O51 W5 147.4(16) . .
W6 O52 W2 142.5(17) . .
W9 O53 W4 148.9(15) . .
W4 O54 W10 123.8(15) . .
W5 O55 W4 123.6(15) . .
W6 O56 W5 146.2(14) . .
W10 O57 W5 126.3(13) . .
W8 O58 W6 119.3(13) . .
W12 O59 W6 118.5(12) . .
W3 O60 W7 141.9(14) . .
W8 O61 W3 141.4(16) . .
W7 O62 W8 145.1(13) . .
W7 O63 W9 121.7(13) . .
W7 O64 W11 121.5(14) . .
W9 O65 W11 124.0(14) . .
W10 O66 W12 148.3(16) . .
W12 O67 W8 121.7(13) . .
W11 O68 W12 145.4(16) . .
W11 O69 W10 146.3(14) . .
O71 B1 O73 116(3) . .
O71 B1 O72 114(2) . .
O73 B1 O72 105(2) . .
O71 B1 O70 113(2) . .
O73 B1 O70 106(2) . .
O72 B1 O70 103(2) . .
B1 O70 W2 123.9(19) . .
B1 O70 W3 128.7(19) . .
W2 O70 W3 94.0(8) . .
B1 O70 W1 120.5(17) . .
W2 O70 W1 89.3(8) . .
W3 O70 W1 89.5(8) . .
B1 O71 W4 125.8(16) . .
B1 O71 W5 126(2) . .
W4 O71 W5 90.9(6) . .
B1 O71 W10 122.9(16) . .
W4 O71 W10 90.6(6) . .
W5 O71 W10 90.0(6) . .
B1 O72 W8 128.1(18) . .
B1 O72 W12 123.3(17) . .
W8 O72 W12 92.6(8) . .
B1 O72 W6 120.1(19) . .
W8 O72 W6 92.6(7) . .
W12 O72 W6 90.3(7) . .
B1 O73 W7 129.1(18) . .
B1 O73 W9 122.1(15) . .
W7 O73 W9 93.3(8) . .
B1 O73 W11 120.0(16) . .
W7 O73 W11 91.4(8) . .
W9 O73 W11 91.2(7) . .
H74A O74 H74B 105.8 . .
H75A O75 H75B 109.5 . .

loop_
_geom_bond_atom_site_label_1
_geom_bond_atom_site_label_2
_geom_bond_distance
_geom_bond_site_symmetry_2
Nd1 O9 2.42(3) .
Nd1 O12 2.43(3) 2
Nd1 O3 2.47(3) .
Nd1 O7 2.47(3) .
Nd1 O6 2.48(3) .
Nd1 O1 2.51(3) .
Nd1 O8 2.54(3) .
Nd1 N1 2.56(3) .
Nd1 O5 2.62(3) .
Nd2 O18 2.42(3) .
Nd2 O11 2.45(3) .
Nd2 O16 2.49(4) .
Nd2 O17 2.49(3) .
Nd2 O21 2.50(3) 4_545
Nd2 O10 2.51(3) .
Nd2 O15 2.55(4) .
Nd2 N2 2.57(3) .
Nd2 O13 2.67(3) .
Nd3 O26 2.40(3) .
Nd3 O29 2.42(4) 2
Nd3 O20 2.46(3) .
Nd3 O25 2.47(3) .
Nd3 O19 2.50(3) .
Nd3 O24 2.52(3) .
Nd3 O22 2.53(2) .
Nd3 N3 2.56(3) .
Nd3 O23 2.66(3) .
Nd4 O4 2.42(3) 2_554
Nd4 O28 2.44(3) .
Nd4 O27 2.47(3) .
Nd4 O33 2.48(3) .
Nd4 O32 2.51(4) .
Nd4 N4 2.52(3) .
Nd4 O31 2.55(3) .
Nd4 O2 2.58(3) 3_454
Nd4 O30 2.73(3) .
O1 C1 1.21(4) .
O2 C1 1.22(4) .
O2 Nd4 2.58(3) 3_546
O3 C7 1.28(5) .
O3 K1 2.92(3) .
O4 C7 1.27(5) .
O4 Nd4 2.42(3) 2
O5 H5A 0.8701 .
O5 H5B 0.8701 .
O6 H6A 0.8701 .
O6 H6B 0.8700 .
O7 H7A 0.8700 .
O7 H7B 0.8701 .
O8 H8A 0.8700 .
O8 H8B 0.8700 .
O9 C8 1.25(5) .
O10 C8 1.28(5) .
O10 K1 2.98(3) .
O11 C14 1.26(4) .
O12 C14 1.24(5) .
O12 Nd1 2.43(3) 2_554
O13 H13A 0.8699 .
O13 H13B 0.8699 .
O15 H15A 0.8700 .
O15 H15B 0.8700 .
O16 H16A 0.8699 .
O16 H16B 0.8700 .
O17 H17A 0.8699 .
O17 H17B 0.8700 .
O18 C15 1.22(4) .
O19 C15 1.27(5) .
O19 K1 2.80(3) .
O20 C21 1.33(4) .
O21 C21 1.24(4) .
O21 Nd2 2.50(3) 4_444
O22 H22A 0.8699 .
O22 H22B 0.8700 .
O23 H23A 0.8700 .
O23 H23B 0.8700 .
O24 H24A 0.8701 .
O24 H24B 0.8700 .
O25 H25A 0.8700 .
O25 H25B 0.8699 .
O26 C22 1.24(5) .
O27 C22 1.31(5) .
O28 C28 1.27(5) .
O28 K1 2.94(3) 2_554
O29 C28 1.26(5) .
O29 Nd3 2.42(4) 2_554
O30 H30A 0.8699 .
O30 H30B 0.8699 .
O31 H31A 0.8700 .
O31 H31B 0.8701 .
O32 H32A 0.8699 .
O32 H32B 0.8700 .
O33 H33A 0.8699 .
O33 H33B 0.8699 .
N1 C6 1.34(5) .
N1 C2 1.35(5) .
N2 C9 1.28(5) .
N2 C13 1.34(4) .
N3 C20 1.32(4) .
N3 C16 1.37(4) .
N4 C23 1.35(5) .
N4 C27 1.38(5) .
C1 C2 1.54(5) .
C2 C3 1.40(5) .
C3 C4 1.41(5) .
C3 H3 0.9500 .
C4 C5 1.36(5) .
C4 H4 0.9500 .
C5 C6 1.42(5) .
C5 H5 0.9500 .
C6 C7 1.46(5) .
C8 C9 1.44(5) .
C9 C10 1.48(5) .
C10 C11 1.40(5) .
C10 H10 0.9500 .
C11 C12 1.33(6) .
C11 H11 0.9500 .
C12 C13 1.41(6) .
C12 H12 0.9500 .
C13 C14 1.51(5) .
C15 C16 1.54(5) .
C16 C17 1.41(6) .
C17 C18 1.41(7) .
C17 H17 0.9500 .
C18 C19 1.29(6) .
C18 H18 0.9500 .
C19 C20 1.38(5) .
C19 H19 0.9500 .
C20 C21 1.54(5) .
C22 C23 1.46(6) .
C23 C24 1.36(6) .
C24 C25 1.47(6) .
C24 H24 0.9500 .
C25 C26 1.34(5) .
C25 H25 0.9500 .
C26 C27 1.25(5) .
C26 H26 0.9500 .
C27 C28 1.58(5) .
K1 O34 2.57(2) .
K1 O45 2.63(3) 1_545
K1 O28 2.94(3) 2
W1 O34 1.76(2) .
W1 O49 1.85(3) .
W1 O48 1.89(3) .
W1 O46 1.93(3) .
W1 O47 1.95(3) .
W1 O70 2.37(2) .
W2 O35 1.71(3) .
W2 O51 1.82(3) .
W2 O46 1.87(3) .
W2 O50 1.96(3) .
W2 O52 1.97(3) .
W2 O70 2.33(2) .
W3 O36 1.70(3) .
W3 O60 1.78(2) .
W3 O61 1.89(3) .
W3 O47 1.93(3) .
W3 O50 1.94(3) .
W3 O70 2.34(2) .
W4 O37 1.67(3) .
W4 O54 1.89(3) .
W4 O53 1.92(3) .
W4 O49 1.95(3) .
W4 O55 1.95(3) .
W4 O71 2.389(19) .
W5 O38 1.64(4) .
W5 O56 1.88(2) .
W5 O51 1.90(3) .
W5 O55 1.94(3) .
W5 O57 1.94(3) .
W5 O71 2.419(19) .
W6 O39 1.69(3) .
W6 O52 1.80(3) .
W6 O56 1.81(2) .
W6 O58 1.99(3) .
W6 O59 2.04(2) .
W6 O72 2.39(2) .
W7 O40 1.71(3) .
W7 O62 1.84(2) .
W7 O64 1.90(3) .
W7 O63 1.93(2) .
W7 O60 1.96(2) .
W7 O73 2.35(2) .
W8 O41 1.72(4) .
W8 O61 1.87(3) .
W8 O62 1.87(2) .
W8 O67 1.96(3) .
W8 O58 1.98(3) .
W8 O72 2.34(2) .
W9 O42 1.70(3) .
W9 O53 1.77(3) .
W9 O65 1.84(3) .
W9 O48 1.94(3) .
W9 O63 2.00(3) .
W9 O73 2.36(2) .
W10 O43 1.69(3) .
W10 O66 1.80(3) .
W10 O57 1.90(3) .
W10 O69 1.91(2) .
W10 O54 1.99(3) .
W10 O71 2.422(19) .
W11 O44 1.73(3) .
W11 O68 1.80(3) .
W11 O69 1.82(2) .
W11 O64 1.98(3) .
W11 O65 1.99(3) .
W11 O73 2.37(2) .
W12 O45 1.72(3) .
W12 O59 1.88(2) .
W12 O66 1.89(3) .
W12 O67 1.94(3) .
W12 O68 1.94(3) .
W12 O72 2.36(2) .
O45 K1 2.63(3) 1_565
B1 O71 1.40(4) .
B1 O73 1.57(5) .
B1 O72 1.60(4) .
B1 O70 1.62(4) .
O74 H74A 0.8708 .
O74 H74B 0.8699 .
O75 H75A 0.8700 .
O75 H75B 0.8699 .

loop_
_geom_hbond_atom_site_label_D
_geom_hbond_atom_site_label_H
_geom_hbond_atom_site_label_A
_geom_hbond_distance_DH
_geom_hbond_distance_HA
_geom_hbond_distance_DA
_geom_hbond_angle_DHA
_geom_hbond_site_symmetry_A
O6 H6A O22 0.87 2.05 2.91(2) 174 4_545
O7 H7A O75 0.87 1.99 2.70(5) 138 1_655
O8 H8A O48 0.87 2.56 3.26(4) 138 .
O15 H15A O60 0.87 2.30 3.02(5) 140 2_554
O22 H22A O6 0.87 2.05 2.91(2) 171 4_444
O23 H23A O59 0.87 2.21 2.85(3) 131 1_545
O24 H24A O46 0.87 2.19 2.97(4) 149 .
O25 H25A O69 0.87 2.56 3.07(4) 118 4_454
O30 H30A O47 0.87 2.50 3.02(4) 119 2_554
O31 H31A O13 0.87 2.43 3.20(4) 148 .
O32 H32A O74 0.87 1.95 2.76(5) 153 2_564
O33 H33A O67 0.87 2.43 3.18(4) 145 2_564
C10 H10 O42 0.95 2.56 3.30(5) 134 .
C17 H17 O40 0.95 2.51 3.33(5) 145 2_554
O74 H74A O35 0.87 1.99 2.84(5) 166 2_565
O74 H74B O54 0.87 2.15 3.01(5) 177 3_455
O75 H75A O7 0.87 1.83 2.70(5) 179 1_455
O75 H75B O42 0.87 2.08 2.82(5) 144 1_455
